data_4101449
loop_
_publ_author_name
'Thomas, Christine M'
'Mankad, Neal P'
'Peters, Jonas C'

_publ_section_title
;
 Characterization of the terminal iron(IV) imides
 [[PhBP(t)(Bu)2(pz')]Fe(IV)NAd]+.
;
_journal_issue 15
_journal_name_full 'Journal of the American Chemical Society'
_journal_page_first 4956
_journal_page_last 4957
_journal_paper_doi 10.1021/ja0604358
_journal_volume 128
_journal_year 2006
_chemical_formula_sum 'C81 H121 B F24 Fe N3 O3 P2'
_chemical_formula_weight 1769.41
_chemical_name_systematic
; 
 ? 
;
_space_group_IT_number 4
_symmetry_cell_setting monoclinic
_symmetry_space_group_name_Hall 'P 2yb'
_symmetry_space_group_name_H-M 'P 1 21 1'
_atom_sites_solution_hydrogens geom
_atom_sites_solution_primary direct
_atom_sites_solution_secondary difmap
_audit_creation_method SHELXL-97
_cell_angle_alpha 90.00
_cell_angle_beta 102.822(4)
_cell_angle_gamma 90.00
_cell_formula_units_Z 2
_cell_length_a 12.2246(19)
_cell_length_b 27.556(4)
_cell_length_c 12.862(2)
_cell_measurement_temperature 100(2)
_cell_volume 4224.7(11)
_computing_structure_refinement 'SHELXL-97 (Sheldrick, 1997)'
_computing_structure_solution 'SHELXS-97 (Sheldrick, 1990)'
_diffrn_ambient_temperature 100(2)
_diffrn_measured_fraction_theta_full 0.832
_diffrn_measured_fraction_theta_max 0.832
_diffrn_radiation_monochromator graphite
_diffrn_radiation_source 'fine-focus sealed tube'
_diffrn_radiation_type MoK\a
_diffrn_radiation_wavelength 0.71073
_diffrn_reflns_av_R_equivalents 0.1479
_diffrn_reflns_av_sigmaI/netI 0.3650
_diffrn_reflns_limit_h_max 14
_diffrn_reflns_limit_h_min -14
_diffrn_reflns_limit_k_max 26
_diffrn_reflns_limit_k_min -33
_diffrn_reflns_limit_l_max 15
_diffrn_reflns_limit_l_min -13
_diffrn_reflns_number 16238
_diffrn_reflns_theta_full 26.20
_diffrn_reflns_theta_max 26.20
_diffrn_reflns_theta_min 1.48
_exptl_absorpt_coefficient_mu 0.318
_exptl_crystal_density_diffrn 1.391
_exptl_crystal_density_method 'not measured'
_exptl_crystal_F_000 1858
_exptl_crystal_size_max 0.28
_exptl_crystal_size_mid 0.13
_exptl_crystal_size_min 0.13
_refine_diff_density_max 0.825
_refine_diff_density_min -0.895
_refine_diff_density_rms 0.136
_refine_ls_abs_structure_details 'Flack H D (1983), Acta Cryst. A39, 876-881'
_refine_ls_abs_structure_Flack 0.09(5)
_refine_ls_extinction_method none
_refine_ls_goodness_of_fit_ref 1.380
_refine_ls_hydrogen_treatment mixed
_refine_ls_matrix_type full
_refine_ls_number_parameters 477
_refine_ls_number_reflns 9760
_refine_ls_number_restraints 31
_refine_ls_restrained_S_all 1.382
_refine_ls_R_factor_all 0.2941
_refine_ls_R_factor_gt 0.1237
_refine_ls_shift/su_max 0.007
_refine_ls_shift/su_mean 0.000
_refine_ls_structure_factor_coef Fsqd
_refine_ls_weighting_details 'calc w=1/[\s^2^(Fo^2^)+(0.0000P)^2^+0.0000P] where P=(Fo^2^+2Fc^2^)/3'
_refine_ls_weighting_scheme calc
_refine_ls_wR_factor_gt 0.1716
_refine_ls_wR_factor_ref 0.1972
_reflns_number_gt 3723
_reflns_number_total 9760
_reflns_threshold_expression >2sigma(I)
_cod_data_source_file ja0604358si20060313_052840.cif
_cod_data_source_block cmt55
_cod_original_sg_symbol_H-M P2(1)
_cod_database_code 4101449

loop_
_symmetry_equiv_pos_as_xyz
'x, y, z'
'-x, y+1/2, -z'

loop_
_atom_site_label
_atom_site_type_symbol
_atom_site_fract_x
_atom_site_fract_y
_atom_site_fract_z
_atom_site_U_iso_or_equiv
_atom_site_adp_type
_atom_site_occupancy
_atom_site_symmetry_multiplicity
_atom_site_calc_flag
_atom_site_refinement_flags
_atom_site_disorder_assembly
_atom_site_disorder_group
Fe Fe 0.0795(2) 0.93882(9) 0.0357(2) 0.0240(8) Uiso 1 1 d . B .
N1 N -0.0060(12) 0.9947(5) 0.0542(11) 0.022(4) Uiso 1 1 d . . .
N2 N -0.1198(12) 1.0038(5) 0.0095(11) 0.026(4) Uiso 1 1 d . B .
N3 N 0.2016(11) 0.9143(5) 0.0707(10) 0.020(4) Uiso 1 1 d . . .
P1 P -0.0623(4) 0.89281(18) 0.0903(4) 0.0204(13) Uiso 1 1 d . . .
P2 P 0.0364(4) 0.95831(18) -0.1488(4) 0.0219(14) Uiso 1 1 d . . .
B1 B -0.1813(17) 0.9664(8) -0.0792(16) 0.021(6) Uiso 1 1 d . . .
C1 C 0.3049(14) 0.8880(6) 0.1065(12) 0.012(4) Uiso 1 1 d . . .
C2 C 0.3270(14) 0.8816(7) 0.2350(13) 0.031(6) Uiso 1 1 d . . .
H2A H 0.3271 0.9137 0.2697 0.037 Uiso 1 1 calc R . .
H2B H 0.2671 0.8615 0.2538 0.037 Uiso 1 1 calc R . .
C3 C 0.4045(13) 0.9154(6) 0.0829(13) 0.022(5) Uiso 1 1 d . . .
H3A H 0.3905 0.9201 0.0047 0.027 Uiso 1 1 calc R . .
H3B H 0.4053 0.9480 0.1153 0.027 Uiso 1 1 calc R . .
C4 C 0.3004(15) 0.8388(6) 0.0525(14) 0.031(6) Uiso 1 1 d . . .
H4A H 0.2852 0.8429 -0.0259 0.037 Uiso 1 1 calc R . .
H4B H 0.2398 0.8188 0.0702 0.037 Uiso 1 1 calc R . .
C5 C 0.4341(15) 0.8584(6) 0.2705(15) 0.024(5) Uiso 1 1 d . . .
H5 H 0.4489 0.8543 0.3497 0.029 Uiso 1 1 calc R . .
C6 C 0.4403(19) 0.8066(8) 0.2177(16) 0.060(7) Uiso 1 1 d . . .
H6A H 0.5154 0.7920 0.2443 0.072 Uiso 1 1 calc R . .
H6B H 0.3835 0.7846 0.2363 0.072 Uiso 1 1 calc R . .
C7 C 0.4173(16) 0.8136(7) 0.0939(15) 0.035(6) Uiso 1 1 d . . .
H7 H 0.4155 0.7810 0.0596 0.043 Uiso 1 1 calc R . .
C8 C 0.5161(17) 0.8404(7) 0.0759(15) 0.042(6) Uiso 1 1 d . . .
H8A H 0.5159 0.8403 -0.0011 0.050 Uiso 1 1 calc R . .
H8B H 0.5855 0.8241 0.1144 0.050 Uiso 1 1 calc R . .
C9 C 0.5141(15) 0.8953(7) 0.1171(13) 0.028(5) Uiso 1 1 d . . .
H9 H 0.5742 0.9161 0.0987 0.034 Uiso 1 1 calc R . .
C10 C 0.5308(16) 0.8859(7) 0.2432(14) 0.044(6) Uiso 1 1 d . . .
H10A H 0.6009 0.8674 0.2689 0.053 Uiso 1 1 calc R . .
H10B H 0.5388 0.9175 0.2807 0.053 Uiso 1 1 calc R . .
C11 C 0.0347(18) 1.0348(7) 0.1247(16) 0.049(7) Uiso 1 1 d . . .
H11 H 0.1077 1.0387 0.1685 0.059 Uiso 1 1 calc R . .
C12 C -0.0604(15) 1.0679(7) 0.1143(14) 0.034(6) Uiso 1 1 d . B .
H12 H -0.0596 1.0980 0.1505 0.040 Uiso 1 1 calc R . .
C13 C -0.1532(16) 1.0483(7) 0.0423(14) 0.033(6) Uiso 1 1 d . . .
H13 H -0.2252 1.0627 0.0202 0.039 Uiso 1 1 calc R B .
C14 C 0.0924(14) 1.0202(6) -0.1734(13) 0.012(5) Uiso 1 1 d . A .
C15 C 0.2059(15) 1.0251(7) -0.0918(14) 0.039(6) Uiso 1 1 d . . .
H15A H 0.2418 0.9932 -0.0795 0.059 Uiso 1 1 calc R B .
H15B H 0.1928 1.0378 -0.0244 0.059 Uiso 1 1 calc R . .
H15C H 0.2548 1.0474 -0.1198 0.059 Uiso 1 1 calc R . .
C16 C 0.1055(17) 1.0313(7) -0.2776(15) 0.051(7) Uiso 1 1 d . . .
H16A H 0.0341 1.0262 -0.3288 0.077 Uiso 1 1 calc R B .
H16B H 0.1629 1.0100 -0.2957 0.077 Uiso 1 1 calc R . .
H16C H 0.1287 1.0652 -0.2804 0.077 Uiso 1 1 calc R . .
C17 C 0.0152(17) 1.0594(7) -0.1434(16) 0.060(7) Uiso 1 1 d . A 1
H17A H 0.0411 1.0915 -0.1599 0.089 Uiso 1 1 calc R A 1
H17B H 0.0170 1.0574 -0.0669 0.089 Uiso 1 1 calc R A 1
H17C H -0.0618 1.0542 -0.1841 0.089 Uiso 1 1 calc R A 1
C18 C 0.0801(13) 0.9138(6) -0.2487(13) 0.016(5) Uiso 1 1 d . B 1
C19 C 0.2078(13) 0.9157(6) -0.2362(14) 0.033(6) Uiso 1 1 d . B 1
H19A H 0.2312 0.8902 -0.2795 0.050 Uiso 1 1 calc R B 1
H19B H 0.2447 0.9109 -0.1611 0.050 Uiso 1 1 calc R B 1
H19C H 0.2291 0.9475 -0.2599 0.050 Uiso 1 1 calc R B 1
C20 C 0.0475(16) 0.8606(6) -0.2190(14) 0.038(6) Uiso 1 1 d . B 1
H20A H -0.0342 0.8580 -0.2306 0.057 Uiso 1 1 calc R B 1
H20B H 0.0817 0.8540 -0.1440 0.057 Uiso 1 1 calc R B 1
H20C H 0.0750 0.8370 -0.2642 0.057 Uiso 1 1 calc R B 1
C21 C 0.0147(16) 0.9232(7) -0.3669(14) 0.054(7) Uiso 1 1 d . B 1
H21A H 0.0211 0.9575 -0.3845 0.081 Uiso 1 1 calc R B 1
H21B H -0.0646 0.9148 -0.3741 0.081 Uiso 1 1 calc R B 1
H21C H 0.0467 0.9031 -0.4155 0.081 Uiso 1 1 calc R B 1
C22 C -0.1147(13) 0.9583(6) -0.1716(12) 0.021(5) Uiso 1 1 d . B 1
H22A H -0.1417 0.9835 -0.2260 0.025 Uiso 1 1 calc R B 1
H22B H -0.1402 0.9268 -0.2053 0.025 Uiso 1 1 calc R B 1
C23 C -0.0599(14) 0.8224(6) 0.0772(13) 0.013(5) Uiso 1 1 d . C 1
C24 C -0.1780(14) 0.8050(6) 0.0813(14) 0.027(5) Uiso 1 1 d . C 1
H24A H -0.2338 0.8272 0.0402 0.041 Uiso 1 1 calc R C 1
H24B H -0.1856 0.8043 0.1555 0.041 Uiso 1 1 calc R C 1
H24C H -0.1900 0.7723 0.0508 0.041 Uiso 1 1 calc R C 1
C25 C -0.0333(15) 0.8139(7) -0.0241(13) 0.038(6) Uiso 1 1 d . C 1
H25A H -0.0368 0.7791 -0.0393 0.057 Uiso 1 1 calc R C 1
H25B H 0.0425 0.8259 -0.0227 0.057 Uiso 1 1 calc R C 1
H25C H -0.0874 0.8310 -0.0797 0.057 Uiso 1 1 calc R C 1
C26 C 0.0262(16) 0.8042(7) 0.1737(14) 0.047(6) Uiso 1 1 d . C 1
H26A H 0.0134 0.7696 0.1844 0.070 Uiso 1 1 calc R C 1
H26B H 0.0186 0.8224 0.2371 0.070 Uiso 1 1 calc R C 1
H26C H 0.1018 0.8088 0.1615 0.070 Uiso 1 1 calc R C 1
C27 C -0.0708(15) 0.9101(6) 0.2311(13) 0.023(5) Uiso 1 1 d . C 1
C28 C -0.1367(14) 0.9605(6) 0.2247(13) 0.035(6) Uiso 1 1 d . C 1
H28A H -0.1373 0.9717 0.2969 0.052 Uiso 1 1 calc R C 1
H28B H -0.2140 0.9560 0.1842 0.052 Uiso 1 1 calc R C 1
H28C H -0.0993 0.9847 0.1889 0.052 Uiso 1 1 calc R C 1
C29 C -0.1386(15) 0.8758(6) 0.2815(13) 0.032(6) Uiso 1 1 d . C 1
H29A H -0.1057 0.8432 0.2843 0.048 Uiso 1 1 calc R C 1
H29B H -0.2158 0.8748 0.2391 0.048 Uiso 1 1 calc R C 1
H29C H -0.1386 0.8867 0.3539 0.048 Uiso 1 1 calc R C 1
C30 C 0.0410(14) 0.9138(7) 0.2919(13) 0.038(6) Uiso 1 1 d . C 1
H30A H 0.0401 0.9226 0.3655 0.057 Uiso 1 1 calc R C 1
H30B H 0.0812 0.9387 0.2609 0.057 Uiso 1 1 calc R C 1
H30C H 0.0790 0.8825 0.2913 0.057 Uiso 1 1 calc R C 1
C31 C -0.1892(16) 0.9119(7) 0.0003(15) 0.044(6) Uiso 1 1 d . B 1
H31A H -0.2467 0.9174 0.0424 0.052 Uiso 1 1 calc R B 1
H31B H -0.2159 0.8847 -0.0493 0.052 Uiso 1 1 calc R B 1
C32 C -0.3053(16) 0.9828(7) -0.1236(14) 0.030(5) Uiso 1 1 d . B 1
C33 C -0.4097(13) 0.9590(6) -0.1256(11) 0.014(5) Uiso 1 1 d . B 1
H33 H -0.4016 0.9288 -0.0887 0.016 Uiso 1 1 calc R B 1
C34 C -0.5120(14) 0.9700(6) -0.1668(12) 0.017(5) Uiso 1 1 d . B 1
H34 H -0.5741 0.9504 -0.1603 0.021 Uiso 1 1 calc R B 1
C35 C -0.5232(17) 1.0192(7) -0.2291(14) 0.039(6) Uiso 1 1 d . B 1
H35 H -0.5943 1.0321 -0.2628 0.047 Uiso 1 1 calc R B 1
C36 C -0.4299(15) 1.0416(7) -0.2324(14) 0.029(5) Uiso 1 1 d . B 1
H36 H -0.4368 1.0706 -0.2733 0.035 Uiso 1 1 calc R B 1
C37 C -0.3232(15) 1.0279(7) -0.1835(13) 0.026(5) Uiso 1 1 d . B 1
H37 H -0.2611 1.0478 -0.1887 0.032 Uiso 1 1 calc R B 1
B2 B 0.5064(17) 0.1695(7) 0.5048(16) 0.016(6) Uiso 1 1 d . D 1
C38 C 0.3959(14) 0.1923(6) 0.4474(13) 0.018(5) Uiso 1 1 d . D 1
C39 C 0.3495(14) 0.2318(6) 0.4853(14) 0.022(5) Uiso 1 1 d . D 1
H39 H 0.3888 0.2459 0.5504 0.027 Uiso 1 1 calc R D 1
C40 C 0.2454(18) 0.2532(7) 0.4327(17) 0.043(6) Uiso 1 1 d . D 1
C41 C 0.1894(14) 0.2352(6) 0.3352(13) 0.014(5) Uiso 1 1 d . D 1
H41 H 0.1206 0.2497 0.2999 0.017 Uiso 1 1 calc R D 1
C42 C 0.2316(16) 0.1961(7) 0.2873(15) 0.031(6) Uiso 1 1 d . D 1
C43 C 0.3322(14) 0.1767(7) 0.3474(13) 0.025(5) Uiso 1 1 d . D 1
H43 H 0.3612 0.1495 0.3168 0.031 Uiso 1 1 calc R D 1
C44 C 0.197(2) 0.2962(9) 0.4869(18) 0.049(7) Uiso 1 1 d . D 1
C45 C 0.1738(15) 0.1809(7) 0.1844(15) 0.026(5) Uiso 1 1 d . D 1
C46 C 0.5995(14) 0.1965(6) 0.4563(14) 0.021(5) Uiso 1 1 d . D 1
C47 C 0.6498(16) 0.2378(7) 0.4969(16) 0.045(6) Uiso 1 1 d . D 1
H47 H 0.6284 0.2511 0.5576 0.054 Uiso 1 1 calc R D 1
C48 C 0.7315(14) 0.2631(6) 0.4570(14) 0.017(5) Uiso 1 1 d . D 1
C49 C 0.7623(17) 0.2468(7) 0.3589(15) 0.042(6) Uiso 1 1 d . D 1
H49 H 0.8163 0.2639 0.3303 0.050 Uiso 1 1 calc R D 1
C50 C 0.7121(16) 0.2071(7) 0.3108(15) 0.032(6) Uiso 1 1 d . D 1
C51 C 0.6329(14) 0.1845(7) 0.3601(14) 0.027(5) Uiso 1 1 d . D 1
H51 H 0.5962 0.1570 0.3234 0.032 Uiso 1 1 calc R D 1
C52 C 0.783(2) 0.3087(11) 0.507(2) 0.075(9) Uiso 1 1 d . D 1
C53 C 0.729(2) 0.1932(9) 0.2068(19) 0.056(7) Uiso 1 1 d . D 1
C54 C 0.5163(15) 0.1114(6) 0.4879(13) 0.026(5) Uiso 1 1 d . D 1
C55 C 0.6151(14) 0.0838(6) 0.4913(12) 0.015(5) Uiso 1 1 d . D 1
H55 H 0.6839 0.1010 0.4992 0.018 Uiso 1 1 calc R D 1
C56 C 0.6185(15) 0.0312(7) 0.4835(13) 0.021(5) Uiso 1 1 d . D 1
C57 C 0.5230(14) 0.0063(7) 0.4779(13) 0.023(5) Uiso 1 1 d . D 1
H57 H 0.5250 -0.0282 0.4748 0.027 Uiso 1 1 calc R D 1
C58 C 0.4189(17) 0.0295(7) 0.4765(15) 0.035(6) Uiso 1 1 d . D 1
C59 C 0.4139(15) 0.0784(6) 0.4796(13) 0.024(5) Uiso 1 1 d . D 1
H59 H 0.3430 0.0931 0.4765 0.028 Uiso 1 1 calc R D 1
C60 C 0.3058(16) 0.0032(7) 0.4619(16) 0.029(6) Uiso 1 1 d . D 1
C61 C 0.7251(17) 0.0127(8) 0.4936(16) 0.035(6) Uiso 1 1 d . D 1
C62 C 0.5328(12) 0.1736(6) 0.6334(12) 0.006(4) Uiso 1 1 d . D 1
C63 C 0.4420(15) 0.1739(7) 0.6844(14) 0.033(6) Uiso 1 1 d . D 1
H63 H 0.3670 0.1725 0.6438 0.040 Uiso 1 1 calc R D 1
C64 C 0.4649(13) 0.1764(6) 0.8012(13) 0.012(4) Uiso 1 1 d . D 1
C65 C 0.5674(14) 0.1780(6) 0.8610(14) 0.024(5) Uiso 1 1 d . D 1
H65 H 0.5786 0.1808 0.9363 0.028 Uiso 1 1 calc R D 1
C66 C 0.6611(15) 0.1757(7) 0.8127(14) 0.025(5) Uiso 1 1 d . D 1
C67 C 0.6360(14) 0.1721(6) 0.6976(13) 0.018(5) Uiso 1 1 d . D 1
H67 H 0.6977 0.1685 0.6645 0.022 Uiso 1 1 calc R D 1
C68 C 0.7710(19) 0.1719(9) 0.8699(18) 0.051(7) Uiso 1 1 d . D 1
C69 C 0.3729(15) 0.1780(7) 0.8504(14) 0.022(5) Uiso 1 1 d . D 1
F1 F 0.0616(9) 0.1905(4) 0.1567(8) 0.049(3) Uiso 1 1 d . D 1
F2 F 0.1820(9) 0.1330(4) 0.1749(8) 0.049(3) Uiso 1 1 d . D 1
F3 F 0.2149(8) 0.1971(4) 0.1067(8) 0.040(3) Uiso 1 1 d . D 1
F4 F 0.1210(13) 0.3209(5) 0.4297(11) 0.089(5) Uiso 1 1 d . D 1
F5 F 0.1648(13) 0.2801(6) 0.5711(13) 0.115(6) Uiso 1 1 d . D 1
F6 F 0.2727(11) 0.3240(5) 0.5362(10) 0.079(4) Uiso 1 1 d . D 1
F8 F 0.8916(14) 0.3127(6) 0.5179(12) 0.117(6) Uiso 1 1 d . D 1
F7 F 0.7849(11) 0.3161(5) 0.6076(11) 0.084(5) Uiso 1 1 d . D 1
F9 F 0.7374(17) 0.3454(7) 0.4639(15) 0.155(8) Uiso 1 1 d . D 1
F10 F 0.8251(12) 0.2073(5) 0.1902(11) 0.095(5) Uiso 1 1 d . D 1
F11 F 0.7359(11) 0.1454(5) 0.1992(9) 0.072(4) Uiso 1 1 d . D 1
F12 F 0.6467(13) 0.2030(5) 0.1275(12) 0.104(5) Uiso 1 1 d . D 1
F13 F 0.8043(10) 0.0202(4) 0.5774(9) 0.060(4) Uiso 1 1 d . D 1
F14 F 0.7811(11) 0.0276(5) 0.4160(10) 0.080(5) Uiso 1 1 d . D 1
F15 F 0.7207(12) -0.0344(6) 0.4719(11) 0.112(6) Uiso 1 1 d . D 1
F16 F 0.3288(11) -0.0445(5) 0.4795(10) 0.096(5) Uiso 1 1 d . D 1
F17 F 0.2485(10) 0.0060(4) 0.3649(9) 0.057(4) Uiso 1 1 d . D 1
F18 F 0.2457(10) 0.0139(4) 0.5287(9) 0.059(4) Uiso 1 1 d . D 1
F19 F 0.7896(9) 0.1515(4) 0.9674(9) 0.055(4) Uiso 1 1 d . D 1
F20 F 0.8594(10) 0.1662(5) 0.8323(10) 0.071(4) Uiso 1 1 d . D 1
F21 F 0.8065(11) 0.2195(5) 0.9122(11) 0.083(5) Uiso 1 1 d . D 1
F22 F 0.3924(10) 0.1901(4) 0.9548(10) 0.069(4) Uiso 1 1 d . D 1
F23 F 0.2966(10) 0.2113(4) 0.8075(9) 0.064(4) Uiso 1 1 d . D 1
F24 F 0.3010(10) 0.1405(4) 0.8405(9) 0.062(4) Uiso 1 1 d . D 1
O1 O 0.416(2) 0.0505(9) 0.189(2) 0.226(13) Uiso 1 1 d D E 1
C70 C 0.5105(15) 0.0227(6) 0.2087(13) 0.033(6) Uiso 1 1 d D E 1
H70A H 0.4892 -0.0120 0.2029 0.040 Uiso 1 1 calc R E 1
H70B H 0.5531 0.0288 0.2824 0.040 Uiso 1 1 calc R E 1
C71 C 0.5814(18) 0.0332(8) 0.1351(17) 0.079(9) Uiso 1 1 d D E 1
H71A H 0.5956 0.0032 0.0977 0.095 Uiso 1 1 calc R E 1
H71B H 0.6543 0.0465 0.1740 0.095 Uiso 1 1 calc R E 1
C72 C 0.521(2) 0.0697(9) 0.0567(17) 0.097(10) Uiso 1 1 d D E 1
H72A H 0.4815 0.0537 -0.0100 0.116 Uiso 1 1 calc R E 1
H72B H 0.5740 0.0940 0.0394 0.116 Uiso 1 1 calc R E 1
C73 C 0.439(2) 0.0929(8) 0.1136(19) 0.089(9) Uiso 1 1 d D E 1
H73A H 0.3693 0.1028 0.0627 0.107 Uiso 1 1 calc R E 1
H73B H 0.4723 0.1215 0.1554 0.107 Uiso 1 1 calc R E 1
O2 O 0.7004(13) 0.8531(6) 0.7475(13) 0.083(6) Uiso 1 1 d D F 1
C74 C 0.6467(17) 0.8811(7) 0.6645(16) 0.063(8) Uiso 1 1 d D F 1
H74A H 0.6903 0.8830 0.6083 0.076 Uiso 1 1 calc R F 1
H74B H 0.6342 0.9143 0.6886 0.076 Uiso 1 1 calc R F 1
C75 C 0.538(2) 0.8554(10) 0.6248(19) 0.142(13) Uiso 1 1 d D F 1
H75A H 0.5475 0.8284 0.5769 0.171 Uiso 1 1 calc R F 1
H75B H 0.4806 0.8780 0.5855 0.171 Uiso 1 1 calc R F 1
C76 C 0.5048(18) 0.8365(9) 0.723(2) 0.116(11) Uiso 1 1 d D F 1
H76A H 0.4507 0.8094 0.7060 0.139 Uiso 1 1 calc R F 1
H76B H 0.4718 0.8624 0.7598 0.139 Uiso 1 1 calc R F 1
C77 C 0.6159(18) 0.8194(9) 0.7904(17) 0.098(10) Uiso 1 1 d D F 1
H77A H 0.6292 0.7847 0.7779 0.118 Uiso 1 1 calc R F 1
H77B H 0.6203 0.8247 0.8674 0.118 Uiso 1 1 calc R F 1
O3 O 0.077(2) 0.1238(10) 0.480(2) 0.268(15) Uiso 1 1 d D G 1
C78 C -0.027(3) 0.1460(14) 0.445(2) 0.23(2) Uiso 1 1 d D G 1
H78A H -0.0801 0.1245 0.3965 0.277 Uiso 1 1 calc R G 1
H78B H -0.0197 0.1769 0.4073 0.277 Uiso 1 1 calc R G 1
C79 C -0.0613(19) 0.1543(11) 0.545(2) 0.139(13) Uiso 1 1 d D G 1
H79A H -0.0904 0.1237 0.5687 0.166 Uiso 1 1 calc R G 1
H79B H -0.1225 0.1786 0.5338 0.166 Uiso 1 1 calc R G 1
C80 C 0.035(2) 0.1719(10) 0.6290(19) 0.117(11) Uiso 1 1 d D G 1
H80A H 0.0330 0.1580 0.6997 0.140 Uiso 1 1 calc R G 1
H80B H 0.0358 0.2078 0.6338 0.140 Uiso 1 1 calc R G 1
C81 C 0.1326(17) 0.1527(9) 0.5872(19) 0.088(9) Uiso 1 1 d D G 1
H81A H 0.1795 0.1308 0.6399 0.106 Uiso 1 1 calc R G 1
H81B H 0.1800 0.1797 0.5716 0.106 Uiso 1 1 calc R G 1

loop_
_atom_type_symbol
_atom_type_description
_atom_type_scat_dispersion_real
_atom_type_scat_dispersion_imag
_atom_type_scat_source
C C 0.0033 0.0016 'International Tables Vol C Tables 4.2.6.8 and 6.1.1.4'
H H 0.0000 0.0000 'International Tables Vol C Tables 4.2.6.8 and 6.1.1.4'
B B 0.0013 0.0007 'International Tables Vol C Tables 4.2.6.8 and 6.1.1.4'
N N 0.0061 0.0033 'International Tables Vol C Tables 4.2.6.8 and 6.1.1.4'
F F 0.0171 0.0103 'International Tables Vol C Tables 4.2.6.8 and 6.1.1.4'
O O 0.0106 0.0060 'International Tables Vol C Tables 4.2.6.8 and 6.1.1.4'
P P 0.1023 0.0942 'International Tables Vol C Tables 4.2.6.8 and 6.1.1.4'
Fe Fe 0.3463 0.8444 'International Tables Vol C Tables 4.2.6.8 and 6.1.1.4'

loop_
_geom_angle_atom_site_label_1
_geom_angle_atom_site_label_2
_geom_angle_atom_site_label_3
_geom_angle
N3 Fe N1 143.6(7)
N3 Fe P2 111.1(5)
N1 Fe P2 86.3(4)
N3 Fe P1 112.7(5)
N1 Fe P1 86.5(5)
P2 Fe P1 113.7(2)
N2 N1 C11 107.0(14)
N2 N1 Fe 127.9(11)
C11 N1 Fe 125.0(12)
C13 N2 N1 111.4(15)
C13 N2 B1 131.7(15)
N1 N2 B1 116.3(14)
C1 N3 Fe 173.7(12)
C31 P1 C27 108.6(9)
C31 P1 C23 105.2(8)
C27 P1 C23 109.8(8)
C31 P1 Fe 103.6(6)
C27 P1 Fe 110.2(6)
C23 P1 Fe 118.7(5)
C22 P2 C14 111.6(8)
C22 P2 C18 108.4(7)
C14 P2 C18 107.3(7)
C22 P2 Fe 98.9(5)
C14 P2 Fe 111.2(5)
C18 P2 Fe 119.1(5)
C32 B1 N2 109.7(15)
C32 B1 C22 112.4(15)
N2 B1 C22 112.6(15)
C32 B1 C31 106.0(15)
N2 B1 C31 101.9(13)
C22 B1 C31 113.6(15)
N3 C1 C4 111.3(14)
N3 C1 C3 111.7(13)
C4 C1 C3 107.6(14)
N3 C1 C2 108.4(13)
C4 C1 C2 110.5(14)
C3 C1 C2 107.3(13)
C5 C2 C1 107.8(14)
C5 C2 H2A 110.2
C1 C2 H2A 110.2
C5 C2 H2B 110.2
C1 C2 H2B 110.2
H2A C2 H2B 108.5
C9 C3 C1 119.0(15)
C9 C3 H3A 107.6
C1 C3 H3A 107.6
C9 C3 H3B 107.6
C1 C3 H3B 107.6
H3A C3 H3B 107.0
C1 C4 C7 107.5(15)
C1 C4 H4A 110.2
C7 C4 H4A 110.2
C1 C4 H4B 110.2
C7 C4 H4B 110.2
H4A C4 H4B 108.5
C2 C5 C10 114.0(16)
C2 C5 C6 113.0(16)
C10 C5 C6 103.8(15)
C2 C5 H5 108.6
C10 C5 H5 108.6
C6 C5 H5 108.6
C7 C6 C5 107.9(17)
C7 C6 H6A 110.1
C5 C6 H6A 110.1
C7 C6 H6B 110.1
C5 C6 H6B 110.1
H6A C6 H6B 108.4
C8 C7 C6 104.7(17)
C8 C7 C4 116.1(16)
C6 C7 C4 110.2(16)
C8 C7 H7 108.6
C6 C7 H7 108.6
C4 C7 H7 108.6
C7 C8 C9 110.2(16)
C7 C8 H8A 109.6
C9 C8 H8A 109.6
C7 C8 H8B 109.6
C9 C8 H8B 109.6
H8A C8 H8B 108.1
C3 C9 C8 110.3(15)
C3 C9 C10 105.9(15)
C8 C9 C10 99.9(15)
C3 C9 H9 113.3
C8 C9 H9 113.3
C10 C9 H9 113.3
C5 C10 C9 112.6(15)
C5 C10 H10A 109.1
C9 C10 H10A 109.1
C5 C10 H10B 109.1
C9 C10 H10B 109.1
H10A C10 H10B 107.8
N1 C11 C12 105.3(17)
N1 C11 H11 127.3
C12 C11 H11 127.3
C13 C12 C11 109.2(17)
C13 C12 H12 125.4
C11 C12 H12 125.4
N2 C13 C12 107.0(17)
N2 C13 H13 126.5
C12 C13 H13 126.5
C16 C14 C17 107.0(16)
C16 C14 C15 110.5(15)
C17 C14 C15 106.1(14)
C16 C14 P2 118.1(13)
C17 C14 P2 109.0(12)
C15 C14 P2 105.5(12)
C14 C15 H15A 109.5
C14 C15 H15B 109.5
H15A C15 H15B 109.5
C14 C15 H15C 109.5
H15A C15 H15C 109.5
H15B C15 H15C 109.5
C14 C16 H16A 109.5
C14 C16 H16B 109.5
H16A C16 H16B 109.5
C14 C16 H16C 109.5
H16A C16 H16C 109.5
H16B C16 H16C 109.5
C14 C17 H17A 109.5
C14 C17 H17B 109.5
C14 C17 H17C 109.5
C19 C18 C21 112.5(14)
C19 C18 C20 108.2(14)
C21 C18 C20 106.5(15)
C19 C18 P2 109.4(11)
C21 C18 P2 112.3(12)
C20 C18 P2 107.7(11)
B1 C22 P2 123.4(12)
B1 C22 H22A 106.5
P2 C22 H22A 106.5
B1 C22 H22B 106.5
P2 C22 H22B 106.5
H22A C22 H22B 106.5
C25 C23 C26 115.6(16)
C25 C23 C24 112.7(15)
C26 C23 C24 110.7(14)
C25 C23 P1 104.6(12)
C26 C23 P1 106.2(12)
C24 C23 P1 106.1(12)
C30 C27 C29 111.4(16)
C30 C27 C28 112.4(16)
C29 C27 C28 104.6(14)
C30 C27 P1 107.0(13)
C29 C27 P1 114.0(12)
C28 C27 P1 107.6(11)
P1 C31 B1 117.1(13)
P1 C31 H31A 108.0
B1 C31 H31A 108.0
P1 C31 H31B 108.0
B1 C31 H31B 108.0
H31A C31 H31B 107.3
C33 C32 C37 110.7(16)
C33 C32 B1 131.5(17)
C37 C32 B1 117.5(17)
C34 C33 C32 133.1(18)
C34 C33 H33 113.4
C32 C33 H33 113.4
C33 C34 C35 112.6(17)
C33 C34 H34 123.7
C35 C34 H34 123.7
C36 C35 C34 116.6(18)
C36 C35 H35 121.7
C34 C35 H35 121.7
C35 C36 C37 127(2)
C35 C36 H36 116.4
C37 C36 H36 116.4
C36 C37 C32 119.7(18)
C36 C37 H37 120.2
C32 C37 H37 120.1
C38 B2 C46 104.4(14)
C38 B2 C62 114.9(15)
C46 B2 C62 111.6(15)
C38 B2 C54 115.2(16)
C46 B2 C54 109.1(15)
C62 B2 C54 101.7(14)
C39 C38 C43 112.2(16)
C39 C38 B2 123.3(17)
C43 C38 B2 124.4(16)
C38 C39 C40 123.8(18)
C38 C39 H39 118.1
C40 C39 H39 118.1
C41 C40 C39 119.4(19)
C41 C40 C44 121.1(19)
C39 C40 C44 119.5(19)
C40 C41 C42 121.4(18)
C40 C41 H41 119.3
C42 C41 H41 119.3
C41 C42 C43 114.6(18)
C41 C42 C45 118.9(18)
C43 C42 C45 126.5(18)
C42 C43 C38 128.5(17)
C42 C43 H43 115.7
C38 C43 H43 115.7
F4 C44 F6 109(2)
F4 C44 F5 111(2)
F6 C44 F5 96.3(18)
F4 C44 C40 117(2)
F6 C44 C40 112(2)
F5 C44 C40 109(2)
F3 C45 F2 102.7(15)
F3 C45 F1 105.7(15)
F2 C45 F1 105.1(15)
F3 C45 C42 114.8(16)
F2 C45 C42 110.3(17)
F1 C45 C42 116.8(16)
C47 C46 C51 109.9(18)
C47 C46 B2 123.2(17)
C51 C46 B2 126.6(17)
C46 C47 C48 125(2)
C46 C47 H47 117.3
C48 C47 H47 117.3
C47 C48 C49 120.2(18)
C47 C48 C52 122.1(19)
C49 C48 C52 117.6(19)
C50 C49 C48 118.0(19)
C50 C49 H49 121.0
C48 C49 H49 121.0
C49 C50 C51 116.3(19)
C49 C50 C53 120(2)
C51 C50 C53 123(2)
C50 C51 C46 130.0(18)
C50 C51 H51 115.0
C46 C51 H51 115.0
F9 C52 F8 109(3)
F9 C52 F7 103(2)
F8 C52 F7 95(2)
F9 C52 C48 113(2)
F8 C52 C48 116(2)
F7 C52 C48 118(2)
F12 C53 F10 113(2)
F12 C53 F11 102(2)
F10 C53 F11 102(2)
F12 C53 C50 115(2)
F10 C53 C50 113(2)
F11 C53 C50 111(2)
C55 C54 C59 111.2(14)
C55 C54 B2 127.7(16)
C59 C54 B2 120.7(15)
C54 C55 C56 124.6(16)
C54 C55 H55 117.7
C56 C55 H55 117.7
C57 C56 C61 127.5(18)
C57 C56 C55 118.4(17)
C61 C56 C55 113.7(18)
C56 C57 C58 122.4(17)
C56 C57 H57 118.8
C58 C57 H57 118.8
C59 C58 C57 119.8(19)
C59 C58 C60 115.4(19)
C57 C58 C60 124.6(17)
C58 C59 C54 123.6(18)
C58 C59 H59 118.2
C54 C59 H59 118.2
F18 C60 F17 111.4(16)
F18 C60 F16 103.9(16)
F17 C60 F16 105.4(17)
F18 C60 C58 116.3(17)
F17 C60 C58 111.9(16)
F16 C60 C58 106.9(16)
F13 C61 F15 108.6(18)
F13 C61 C56 122.4(18)
F15 C61 C56 110.4(19)
F13 C61 F14 98.9(16)
F15 C61 F14 98.2(16)
C56 C61 F14 115.4(18)
C67 C62 C63 116.2(16)
C67 C62 B2 124.9(15)
C63 C62 B2 118.5(15)
C62 C63 C64 119.0(16)
C62 C63 H63 120.5
C64 C63 H63 120.5
C65 C64 C69 119.2(17)
C65 C64 C63 122.7(17)
C69 C64 C63 118.1(16)
C64 C65 C66 119.8(17)
C64 C65 H65 120.1
C66 C65 H65 120.1
C68 C66 C65 123.6(18)
C68 C66 C67 119.9(18)
C65 C66 C67 116.3(17)
C62 C67 C66 125.6(17)
C62 C67 H67 117.2
C66 C67 H67 117.2
F20 C68 F19 108.4(19)
F20 C68 C66 127(2)
F19 C68 C66 118(2)
F20 C68 F21 92.6(16)
F19 C68 F21 93.0(16)
C66 C68 F21 107.9(19)
F23 C69 F24 96.1(13)
F23 C69 F22 101.2(15)
F24 C69 F22 104.4(15)
F23 C69 C64 113.0(16)
F24 C69 C64 120.3(16)
F22 C69 C64 118.1(16)
C70 O1 C73 105.7(16)
O1 C70 C71 111.9(16)
O1 C70 H70A 109.2
C71 C70 H70A 109.2
O1 C70 H70B 109.2
C71 C70 H70B 109.2
H70A C70 H70B 107.9
C70 C71 C72 107.4(16)
C70 C71 H71A 110.2
C72 C71 H71A 110.2
C70 C71 H71B 110.2
C72 C71 H71B 110.2
H71A C71 H71B 108.5
C71 C72 C73 103.8(16)
C71 C72 H72A 111.0
C73 C72 H72A 111.0
C71 C72 H72B 111.0
C73 C72 H72B 111.0
H72A C72 H72B 109.0
C72 C73 O1 102.2(15)
C72 C73 H73A 111.3
O1 C73 H73A 111.3
C72 C73 H73B 111.3
O1 C73 H73B 111.3
H73A C73 H73B 109.2
C74 O2 C77 111.6(14)
O2 C74 C75 103.7(16)
O2 C74 H74A 111.0
C75 C74 H74A 111.0
O2 C74 H74B 111.0
C75 C74 H74B 111.0
H74A C74 H74B 109.0
C74 C75 C76 105.3(18)
C74 C75 H75A 110.7
C76 C75 H75A 110.7
C74 C75 H75B 110.7
C76 C75 H75B 110.7
H75A C75 H75B 108.8
C75 C76 C77 102.2(17)
C75 C76 H76A 111.3
C77 C76 H76A 111.3
C75 C76 H76B 111.3
C77 C76 H76B 111.3
H76A C76 H76B 109.2
C76 C77 O2 101.0(14)
C76 C77 H77A 111.6
O2 C77 H77A 111.6
C76 C77 H77B 111.6
O2 C77 H77B 111.6
H77A C77 H77B 109.4
C78 O3 C81 104.2(18)
O3 C78 C79 101(2)
O3 C78 H78A 111.5
C79 C78 H78A 111.5
O3 C78 H78B 111.5
C79 C78 H78B 111.5
H78A C78 H78B 109.3
C78 C79 C80 111(2)
C78 C79 H79A 109.4
C80 C79 H79A 109.4
C78 C79 H79B 109.4
C80 C79 H79B 109.4
H79A C79 H79B 108.0
C79 C80 C81 100.7(17)
C79 C80 H80A 111.6
C81 C80 H80A 111.6
C79 C80 H80B 111.6
C81 C80 H80B 111.6
H80A C80 H80B 109.4
C80 C81 O3 105.1(15)
C80 C81 H81A 110.7
O3 C81 H81A 110.7
C80 C81 H81B 110.7
O3 C81 H81B 110.7
H81A C81 H81B 108.8

loop_
_geom_bond_atom_site_label_1
_geom_bond_atom_site_label_2
_geom_bond_distance
Fe N3 1.609(13)
Fe N1 1.906(14)
Fe P2 2.376(5)
Fe P1 2.376(5)
N1 N2 1.405(17)
N1 C11 1.44(2)
N2 C13 1.39(2)
N2 B1 1.60(2)
N3 C1 1.441(19)
P1 C31 1.795(18)
P1 C27 1.898(17)
P1 C23 1.948(17)
P2 C22 1.804(15)
P2 C14 1.891(16)
P2 C18 1.936(17)
B1 C32 1.56(3)
B1 C22 1.60(2)
B1 C31 1.83(3)
C1 C4 1.52(2)
C1 C3 1.52(2)
C1 C2 1.62(2)
C2 C5 1.44(2)
C2 H2A 0.9900
C2 H2B 0.9900
C3 C9 1.43(2)
C3 H3A 0.9900
C3 H3B 0.9900
C4 C7 1.57(2)
C4 H4A 0.9900
C4 H4B 0.9900
C5 C10 1.51(2)
C5 C6 1.59(2)
C5 H5 1.0000
C6 C7 1.57(2)
C6 H6A 0.9900
C6 H6B 0.9900
C7 C8 1.48(2)
C7 H7 1.0000
C8 C9 1.61(2)
C8 H8A 0.9900
C8 H8B 0.9900
C9 C10 1.61(2)
C9 H9 1.0000
C10 H10A 0.9900
C10 H10B 0.9900
C11 C12 1.46(2)
C11 H11 0.9500
C12 C13 1.40(2)
C12 H12 0.9500
C13 H13 0.9500
C14 C16 1.42(2)
C14 C17 1.54(2)
C14 C15 1.55(2)
C15 H15A 0.9800
C15 H15B 0.9800
C15 H15C 0.9800
C16 H16A 0.9800
C16 H16B 0.9800
C16 H16C 0.9800
C17 H17A 0.9800
C17 H17B 0.9800
C17 H17C 0.9800
C18 C19 1.53(2)
C18 C21 1.57(2)
C18 C20 1.59(2)
C19 H19A 0.9800
C19 H19B 0.9800
C19 H19C 0.9800
C20 H20A 0.9800
C20 H20B 0.9800
C20 H20C 0.9800
C21 H21A 0.9800
C21 H21B 0.9800
C21 H21C 0.9800
C22 H22A 0.9900
C22 H22B 0.9900
C23 C25 1.43(2)
C23 C26 1.52(2)
C23 C24 1.53(2)
C24 H24A 0.9800
C24 H24B 0.9800
C24 H24C 0.9800
C25 H25A 0.9800
C25 H25B 0.9800
C25 H25C 0.9800
C26 H26A 0.9800
C26 H26B 0.9800
C26 H26C 0.9800
C27 C30 1.42(2)
C27 C29 1.50(2)
C27 C28 1.60(2)
C28 H28A 0.9800
C28 H28B 0.9800
C28 H28C 0.9800
C29 H29A 0.9800
C29 H29B 0.9800
C29 H29C 0.9800
C30 H30A 0.9800
C30 H30B 0.9800
C30 H30C 0.9800
C31 H31A 0.9900
C31 H31B 0.9900
C32 C33 1.43(2)
C32 C37 1.45(2)
C33 C34 1.281(19)
C33 H33 0.9500
C34 C35 1.57(2)
C34 H34 0.9500
C35 C36 1.31(2)
C35 H35 0.9500
C36 C37 1.37(2)
C36 H36 0.9500
C37 H37 0.9500
B2 C38 1.52(2)
B2 C46 1.60(2)
B2 C62 1.62(2)
B2 C54 1.62(2)
C38 C39 1.37(2)
C38 C43 1.41(2)
C39 C40 1.43(2)
C39 H39 0.9500
C40 C41 1.38(2)
C40 C44 1.56(3)
C41 C42 1.40(2)
C41 H41 0.9500
C42 C43 1.40(2)
C42 C45 1.42(2)
C43 H43 0.9500
C44 F4 1.25(2)
C44 F6 1.26(2)
C44 F5 1.31(2)
C45 F3 1.294(18)
C45 F2 1.333(19)
C45 F1 1.364(18)
C46 C47 1.34(2)
C46 C51 1.43(2)
C47 C48 1.40(2)
C47 H47 0.9500
C48 C49 1.47(2)
C48 C52 1.49(3)
C49 C50 1.34(2)
C49 H49 0.9500
C50 C51 1.41(2)
C50 C53 1.45(3)
C51 H51 0.9500
C52 F9 1.22(3)
C52 F8 1.30(3)
C52 F7 1.31(3)
C53 F12 1.29(2)
C53 F10 1.30(2)
C53 F11 1.32(2)
C54 C55 1.42(2)
C54 C59 1.53(2)
C55 C56 1.46(2)
C55 H55 0.9500
C56 C57 1.34(2)
C56 C61 1.38(2)
C57 C58 1.42(2)
C57 H57 0.9500
C58 C59 1.35(2)
C58 C60 1.54(2)
C59 H59 0.9500
C60 F18 1.283(19)
C60 F17 1.290(19)
C60 F16 1.35(2)
C61 F13 1.295(19)
C61 F15 1.33(2)
C61 F14 1.39(2)
C62 C67 1.347(19)
C62 C63 1.41(2)
C63 C64 1.47(2)
C63 H63 0.9500
C64 C65 1.32(2)
C64 C69 1.41(2)
C65 C66 1.42(2)
C65 H65 0.9500
C66 C68 1.38(2)
C66 C67 1.45(2)
C67 H67 0.9500
C68 F20 1.29(2)
C68 F19 1.35(2)
C68 F21 1.45(2)
C69 F23 1.337(18)
C69 F24 1.345(18)
C69 F22 1.353(18)
O1 C70 1.362(19)
O1 C73 1.582(19)
C70 C71 1.447(18)
C70 H70A 0.9900
C70 H70B 0.9900
C71 C72 1.50(2)
C71 H71A 0.9900
C71 H71B 0.9900
C72 C73 1.51(2)
C72 H72A 0.9900
C72 H72B 0.9900
C73 H73A 0.9900
C73 H73B 0.9900
O2 C74 1.362(17)
O2 C77 1.579(18)
C74 C75 1.49(2)
C74 H74A 0.9900
C74 H74B 0.9900
C75 C76 1.51(2)
C75 H75A 0.9900
C75 H75B 0.9900
C76 C77 1.51(2)
C76 H76A 0.9900
C76 H76B 0.9900
C77 H77A 0.9900
C77 H77B 0.9900
O3 C78 1.39(2)
O3 C81 1.60(2)
C78 C79 1.46(2)
C78 H78A 0.9900
C78 H78B 0.9900
C79 C80 1.49(2)
C79 H79A 0.9900
C79 H79B 0.9900
C80 C81 1.51(2)
C80 H80A 0.9900
C80 H80B 0.9900
C81 H81A 0.9900
C81 H81B 0.9900
